data_1565041
loop_
_publ_author_name
'Lennox, Cameron B.'
'Do, Jean-Louis'
'Crew, Joshua G.'
'Arhangelskis, Mihails'
'Titi, Hatem M.'
'Howarth, Ashlee J.'
'Farha, Omar K.'
'Fri\<s\<ci\'c, Tomislav'

_publ_section_title
;
 Simplifying and expanding the scope of boron imidazolate framework (BIF)
 synthesis using mechanochemistry
;
_journal_name_full 'Chemical Science'
_journal_paper_doi 10.1039/D1SC03665C
_journal_year 2021
_chemical_formula_moiety 'C16 H20 Ag B N8'
_chemical_formula_structural 'Ag B (C4 H5 N2)2'
_chemical_formula_sum 'C16 H20 Ag B N8'
_chemical_formula_weight 443.07
_chemical_name_common catena-[(m4-tetrakis(2-Methyl-1H-imidazol-1-yl)borate-N3,N3',N3'',N3''')-silver(i)]
_space_group_crystal_system monoclinic
_space_group_IT_number 4
_space_group_name_Hall 'P 2yb'
_space_group_name_H-M_alt 'P 1 21 1'
_symmetry_space_group_name_H-M 'P 1 21 1'
_audit_update_record
;
2021-05-04 deposited with the CCDC.	2021-09-13 downloaded from the CCDC.
;
_cell_angle_alpha 90
_cell_angle_beta 90.136(6)
_cell_angle_gamma 90
_cell_formula_units_Z 2
_cell_length_a 7.5198(4)
_cell_length_b 16.3763(9)
_cell_length_c 7.5876(4)
_cell_measurement_reflns_used 20
_cell_measurement_temperature 293
_cell_measurement_theta_max 60
_cell_measurement_theta_min 8
_cell_volume 934.38(9)
_computing_cell_refinement 'TOPAS Academic v. 6'
_computing_data_collection 'Proto XRD data collector'
_computing_structure_refinement 'TOPAS Academic v. 6'
_computing_structure_solution 'TOPAS Academic v. 6'
_diffrn_ambient_temperature 293
_diffrn_detector 'Position Sensitive Detector'
_diffrn_detector_type LYNXEYE
_diffrn_measurement_device_type 'Bruker D2 PHASER'
_diffrn_radiation_monochromator none
_diffrn_radiation_type 'Cu K\a~1~'
_diffrn_radiation_wavelength 1.5418
_diffrn_source 'sealed X-ray tube'
_diffrn_source_current 30
_diffrn_source_target Cu
_diffrn_source_voltage 40
_exptl_crystal_colour white
_exptl_crystal_density_diffrn 1.5748(2)
_exptl_crystal_density_method 'not measured'
_exptl_crystal_description powder
_exptl_crystal_F_000 448
_pd_char_colour white
_pd_instr_location ' ?'
_pd_meas_2theta_range_inc 0.01
_pd_meas_2theta_range_max 70.033
_pd_meas_2theta_range_min 3.001
_pd_meas_number_of_points 6703
_pd_meas_scan_method cont
_pd_prep_temperature 293
_pd_proc_2theta_range_inc 0.0100
_pd_proc_2theta_range_max 70
_pd_proc_2theta_range_min 3
_pd_proc_ls_background_function 'Chebyshev polynomial'
_pd_proc_ls_profile_function pseudo-Voigt
_pd_proc_ls_prof_R_factor 0.068
_pd_proc_ls_prof_wR_expected 0.030
_pd_proc_ls_prof_wR_factor 0.090
_pd_proc_wavelength 1.5418
_pd_spec_mounting ' 'packed powder pellet''
_pd_spec_mount_mode reflection
_pd_spec_shape flat_sheet
_refine_ls_goodness_of_fit_all 2.960
_refine_ls_hydrogen_treatment mixed
_refine_ls_matrix_type full
_refine_ls_number_constraints 108
_refine_ls_number_parameters 52
_refine_ls_number_restraints 22
_refine_ls_R_I_factor 0.029
_refine_ls_weighting_scheme calc
_cod_data_source_file d1sc03665c2.cif
_cod_data_source_block BIF-2-Ag
_cod_original_sg_symbol_H-M P21
_cod_database_code 1565041

loop_
_symmetry_equiv_pos_as_xyz
'x, y, z '
'-x, y+1/2, -z '

loop_
_atom_site_label
_atom_site_type_symbol
_atom_site_symmetry_multiplicity
_atom_site_fract_x
_atom_site_fract_y
_atom_site_fract_z
_atom_site_occupancy
_atom_site_B_iso_or_equiv
Ag1 Ag 2 -0.1827(7) 0.4908(8) -0.3243(6) 1 2.89(12)
B1 B 2 0.308(10) 0.236(7) -0.183(11) 1 2.89(12)
N1 N 2 0.080(3) 0.4438(10) -0.169(4) 1 2.89(12)
N2 N 2 0.168(7) 0.3129(13) -0.166(6) 1 2.89(12)
C1 C 2 0.120(5) 0.3788(12) -0.268(5) 1 2.89(12)
C2 C 2 0.107(4) 0.4203(16) 0.003(4) 1 2.89(12)
H1 H 2 0.088(6) 0.462(2) 0.113(4) 1 2.89(12)
C3 C 2 0.161(7) 0.3403(18) 0.008(5) 1 2.89(12)
H2 H 2 0.200(9) 0.302(3) 0.118(6) 1 2.89(12)
C4 C 2 0.117(7) 0.382(2) -0.465(4) 1 2.89(12)
H3 H 2 0.045(7) 0.437(3) -0.507(4) 1 2.89(12)
H4 H 2 0.052(9) 0.328(3) -0.525(5) 1 2.89(12)
H5 H 2 0.253(7) 0.385(3) -0.520(5) 1 2.89(12)
N3 N 2 0.679(4) 0.3706(9) -0.379(4) 1 2.89(12)
N4 N 2 0.484(6) 0.274(2) -0.305(6) 1 2.89(12)
C5 C 2 0.604(5) 0.3314(15) -0.245(4) 1 2.89(12)
C6 C 2 0.607(5) 0.3381(18) -0.531(4) 1 2.89(12)
C7 C 2 0.487(6) 0.279(2) -0.487(6) 1 2.89(12)
C8 C 2 0.644(7) 0.351(3) -0.057(4) 1 2.89(12)
H6 H 2 0.647(6) 0.359(3) -0.661(4) 1 2.89(12)
H7 H 2 0.402(8) 0.241(3) -0.568(8) 1 2.89(12)
H8 H 2 0.786(7) 0.365(3) -0.044(4) 1 2.89(12)
H9 H 2 0.612(9) 0.300(3) 0.032(5) 1 2.89(12)
H10 H 2 0.569(8) 0.404(3) -0.012(4) 1 2.89(12)
N5 N 2 0.097(3) 0.0832(13) -0.431(4) 1 2.89(12)
N6 N 2 0.237(5) 0.175(2) -0.261(6) 1 2.89(12)
C9 C 2 0.246(4) 0.0993(18) -0.342(5) 1 2.89(12)
C10 C 2 -0.013(4) 0.1495(15) -0.406(5) 1 2.89(12)
C11 C 2 0.071(6) 0.2061(17) -0.302(6) 1 2.89(12)
H11 H 2 -0.146(4) 0.153(2) -0.462(7) 1 2.89(12)
H12 H 2 0.025(7) 0.264(2) -0.252(8) 1 2.89(12)
C12 C 2 0.397(4) 0.041(3) -0.331(7) 1 2.89(12)
H13 H 2 0.376(4) -0.007(2) -0.431(7) 1 2.89(12)
H14 H 2 0.526(4) 0.070(3) -0.355(9) 1 2.89(12)
H15 H 2 0.404(6) 0.011(3) -0.201(8) 1 2.89(12)
N7 N 2 0.317(4) 0.0933(11) 0.185(4) 1 2.89(12)
N8 N 2 0.377(7) 0.202(2) 0.019(7) 1 2.89(12)
C13 C 2 0.246(5) 0.1561(16) 0.097(5) 1 2.89(12)
C14 C 2 0.499(4) 0.0987(17) 0.163(6) 1 2.89(12)
C15 C 2 0.537(5) 0.166(2) 0.061(7) 1 2.89(12)
H17 H 2 0.663(6) 0.188(3) 0.013(10) 1 2.89(12)
C16 C 2 0.051(5) 0.170(2) 0.082(8) 1 2.89(12)
H18 H 2 -0.015(4) 0.141(3) 0.194(9) 1 2.89(12)
H19 H 2 0.017(7) 0.236(3) 0.082(11) 1 2.89(12)
H20 H 2 -0.005(7) 0.143(4) -0.039(8) 1 2.89(12)
H16 H 2 0.589(4) 0.054(2) 0.220(7) 1 2.89(12)

loop_
_geom_angle_atom_site_label_1
_geom_angle_atom_site_label_2
_geom_angle_atom_site_label_3
_geom_angle
_geom_angle_site_symmetry_1
_geom_angle_site_symmetry_3
_geom_angle_publ_flag
N1 Ag1 N3 100.8(9) . 1_455 ?
N1 Ag1 N5 110.2(8) . 2_554 ?
N1 Ag1 N7 112.3(10) . 2_555 ?
N3 Ag1 N5 120.9(10) 1_455 2_554 ?
N3 Ag1 N7 122.3(10) 1_455 2_555 ?
N5 Ag1 N7 90.8(10) 2_554 2_555 ?
Ag1 N1 C1 99(2) . . ?
Ag1 N1 C2 132.0(19) . . ?
C1 N1 C2 106(2) . . ?
C1 N2 C3 106(3) . . ?
C1 N2 B1 136(5) . . ?
C3 N2 B1 110(4) . . ?
C5 N3 C6 107(2) . . ?
Ag1 N3 C5 118(2) 1_655 . ?
Ag1 N3 C6 132(2) 1_655 . ?
C5 N4 C7 106(3) . . ?
C5 N4 B1 125(5) . . ?
C7 N4 B1 125(4) . . ?
C9 N5 C10 106(2) . . ?
Ag1 N5 C9 106.3(19) 2_544 . ?
Ag1 N5 C10 138(2) 2_544 . ?
C9 N6 C11 106(3) . . ?
C9 N6 B1 152(5) . . ?
C11 N6 B1 101(5) . . ?
C13 N7 C14 107(3) . . ?
Ag1 N7 C13 130(2) 2_545 . ?
Ag1 N7 C14 124(2) 2_545 . ?
C13 N8 C15 107(3) . . ?
N1 C2 H1 122(3) . . ?
C3 C2 H1 128(3) . . ?
N2 C3 H2 122(4) . . ?
C2 C3 H2 131(4) . . ?
C1 C4 H3 109(3) . . ?
C1 C4 H4 113(4) . . ?
C1 C4 H5 112(4) . . ?
H3 C4 H4 109(5) . . ?
H3 C4 H5 108(5) . . ?
H4 C4 H5 107(5) . . ?
N3 C6 H6 122(4) . . ?
C7 C6 H6 129(4) . . ?
N4 C7 H7 121(5) . . ?
C6 C7 H7 131(5) . . ?
C5 C8 H8 109(4) . . ?
C5 C8 H9 112(4) . . ?
C5 C8 H10 112(4) . . ?
H8 C8 H9 109(6) . . ?
H8 C8 H10 108(6) . . ?
H9 C8 H10 107(5) . . ?
C13 N8 B1 110(5) . . ?
C15 N8 B1 128(5) . . ?
N1 C1 N2 112(3) . . ?
N1 C1 C4 122(3) . . ?
N2 C1 C4 126(3) . . ?
N1 C2 C3 110(3) . . ?
N2 C3 C2 107(3) . . ?
N3 C5 N4 111(3) . . ?
N3 C5 C8 123(3) . . ?
N4 C5 C8 126(3) . . ?
N3 C6 C7 109(3) . . ?
N4 C7 C6 107(3) . . ?
N5 C9 N6 111(3) . . ?
N5 C9 C12 123(3) . . ?
N6 C9 C12 126(3) . . ?
N5 C10 C11 110(3) . . ?
N6 C11 C10 107(3) . . ?
N7 C13 N8 111(3) . . ?
N7 C13 C16 123(3) . . ?
N8 C13 C16 126(3) . . ?
N7 C14 C15 109(3) . . ?
N8 C15 C14 107(3) . . ?
N2 B1 N4 105(6) . . ?
N2 B1 N6 112(5) . . ?
N2 B1 N8 112(5) . . ?
N4 B1 N6 111(6) . . ?
N4 B1 N8 111(5) . . ?
N6 B1 N8 107(7) . . ?
N5 C10 H11 123(3) . . ?
C11 C10 H11 128(3) . . ?
N6 C11 H12 122(5) . . ?
C10 C11 H12 131(5) . . ?
C9 C12 H13 108(4) . . ?
C9 C12 H14 113(5) . . ?
C9 C12 H15 112(4) . . ?
H13 C12 H14 109(5) . . ?
H13 C12 H15 108(5) . . ?
H14 C12 H15 108(5) . . ?
N7 C14 H16 122(3) . . ?
C15 C14 H16 129(4) . . ?
N8 C15 H17 123(5) . . ?
C14 C15 H17 130(5) . . ?
C13 C16 H18 109(4) . . ?
C13 C16 H19 112(4) . . ?
C13 C16 H20 112(5) . . ?
H18 C16 H19 109(6) . . ?
H18 C16 H20 108(5) . . ?
H19 C16 H20 108(7) . . ?

loop_
_geom_bond_atom_site_label_1
_geom_bond_atom_site_label_2
_geom_bond_distance
_geom_bond_site_symmetry_2
_geom_bond_publ_flag
Ag1 N1 2.42(3) . ?
Ag1 N3 2.26(2) 1_455 ?
Ag1 N5 2.48(3) 2_554 ?
Ag1 N7 2.23(3) 2_555 ?
N1 C1 1.34(4) . ?
N1 C2 1.38(4) . ?
N2 C1 1.38(4) . ?
N2 C3 1.40(6) . ?
N2 B1 1.65(11) . ?
N3 C5 1.33(4) . ?
N3 C6 1.38(4) . ?
N4 C5 1.38(5) . ?
N4 C7 1.38(6) . ?
N4 B1 1.73(9) . ?
N5 C9 1.33(4) . ?
N5 C10 1.38(3) . ?
N6 C9 1.39(5) . ?
N6 C11 1.38(6) . ?
N6 B1 1.28(11) . ?
N7 C13 1.34(4) . ?
N7 C14 1.38(4) . ?
N8 C13 1.37(6) . ?
N8 C15 1.38(6) . ?
N8 B1 1.71(10) . ?
C1 C4 1.50(5) . ?
C2 C3 1.37(4) . ?
C5 C8 1.49(4) . ?
C6 C7 1.37(5) . ?
C9 C12 1.49(5) . ?
C10 C11 1.37(5) . ?
C13 C16 1.49(5) . ?
C14 C15 1.38(5) . ?
C2 H1 1.09(4) . ?
C3 H2 1.08(6) . ?
C4 H3 1.10(6) . ?
C4 H4 1.11(6) . ?
C4 H5 1.11(7) . ?
C6 H6 1.09(5) . ?
C7 H7 1.08(7) . ?
C8 H8 1.10(7) . ?
C8 H9 1.10(6) . ?
C8 H10 1.09(7) . ?
C10 H11 1.09(5) . ?
C11 H12 1.08(5) . ?
C12 H13 1.10(7) . ?
C12 H14 1.10(5) . ?
C12 H15 1.10(8) . ?
C14 H16 1.09(5) . ?
C15 H17 1.08(6) . ?
C16 H18 1.09(8) . ?
C16 H19 1.11(6) . ?
C16 H20 1.10(8) . ?
